data_1560539
loop_
_publ_author_name
'Zhang, Jie'
'Xie, Zuowei'

_publ_section_title
;
 Tandem [4 + 2]/[2 + 2] cycloaddition of o-carboryne with enynes: facile
 construction of carborane-fused tricyclics
;
_journal_issue 15
_journal_name_full 'Chemical Science'
_journal_page_first 5616
_journal_page_last 5620
_journal_paper_doi 10.1039/D0SC07047E
_journal_volume 12
_journal_year 2021
_chemical_formula_sum 'C14 H30 B10'
_chemical_formula_weight 306.48
_space_group_crystal_system monoclinic
_space_group_IT_number 14
_space_group_name_Hall '-P 2ybc'
_space_group_name_H-M_alt 'P 1 21/c 1'
_atom_sites_solution_hydrogens geom
_audit_creation_method SHELXL-2014/6
_audit_update_record
;
2020-12-23 deposited with the CCDC.	2021-02-22 downloaded from the CCDC.
;
_cell_angle_alpha 90
_cell_angle_beta 90.244(2)
_cell_angle_gamma 90
_cell_formula_units_Z 8
_cell_length_a 11.1066(8)
_cell_length_b 27.939(2)
_cell_length_c 12.8423(9)
_cell_measurement_reflns_used 420
_cell_measurement_temperature 296(2)
_cell_measurement_theta_max 15
_cell_measurement_theta_min 15
_cell_volume 3985.0(5)
_computing_cell_refinement 'BRUKER D8VENTURE DIFFRACTOMETER'
_computing_data_collection 'BRUKER D8VENTURE DIFFRACTOMETER'
_computing_data_reduction 'BRUKER D8VENTURE DIFFRACTOMETER'
_computing_molecular_graphics 'BRUKER SHELXTL'
_computing_publication_material 'BRUKER SHELXTL'
_computing_structure_refinement 'SHELXL-2014/6 (Sheldrick, 2014)'
_diffrn_ambient_temperature 296(2)
_diffrn_measured_fraction_theta_full 0.998
_diffrn_measured_fraction_theta_max 0.998
_diffrn_measurement_device_type 'BRUKER D8VENTURE DIFFRACTOMETER'
_diffrn_measurement_method 'PHI & OMEGA SCAN'
_diffrn_radiation_type MoK\a
_diffrn_radiation_wavelength 0.71073
_diffrn_reflns_av_R_equivalents 0.0750
_diffrn_reflns_av_unetI/netI 0.0290
_diffrn_reflns_Laue_measured_fraction_full 0.998
_diffrn_reflns_Laue_measured_fraction_max 0.998
_diffrn_reflns_limit_h_max 13
_diffrn_reflns_limit_h_min -13
_diffrn_reflns_limit_k_max 33
_diffrn_reflns_limit_k_min -33
_diffrn_reflns_limit_l_max 15
_diffrn_reflns_limit_l_min -15
_diffrn_reflns_number 142815
_diffrn_reflns_point_group_measured_fraction_full 0.998
_diffrn_reflns_point_group_measured_fraction_max 0.998
_diffrn_reflns_theta_full 25.242
_diffrn_reflns_theta_max 25.250
_diffrn_reflns_theta_min 2.154
_exptl_absorpt_coefficient_mu 0.049
_exptl_absorpt_correction_T_max 0.7456
_exptl_absorpt_correction_T_min 0.6535
_exptl_absorpt_correction_type multi-scan
_exptl_crystal_colour colourless
_exptl_crystal_density_diffrn 1.022
_exptl_crystal_description block
_exptl_crystal_F_000 1312
_exptl_crystal_size_max 0.500
_exptl_crystal_size_mid 0.400
_exptl_crystal_size_min 0.300
_refine_diff_density_max 0.439
_refine_diff_density_min -0.284
_refine_diff_density_rms 0.047
_refine_ls_extinction_method none
_refine_ls_goodness_of_fit_ref 1.166
_refine_ls_hydrogen_treatment constr
_refine_ls_matrix_type full
_refine_ls_number_parameters 433
_refine_ls_number_reflns 7213
_refine_ls_number_restraints 0
_refine_ls_restrained_S_all 1.166
_refine_ls_R_factor_all 0.1124
_refine_ls_R_factor_gt 0.0945
_refine_ls_shift/su_max 0.000
_refine_ls_shift/su_mean 0.000
_refine_ls_structure_factor_coef Fsqd
_refine_ls_weighting_details 'w=1/[\s^2^(Fo^2^)+(0.0885P)^2^+3.1254P] where P=(Fo^2^+2Fc^2^)/3'
_refine_ls_weighting_scheme calc
_refine_ls_wR_factor_gt 0.2125
_refine_ls_wR_factor_ref 0.2237
_reflns_Friedel_coverage 0.000
_reflns_number_gt 5910
_reflns_number_total 7213
_reflns_threshold_expression 'I > 2\s(I)'
_cod_data_source_file d0sc07047e2.cif
_cod_data_source_block 7
_cod_depositor_comments 'Adding full bibliography for 1560527--1560539.cif.'
_cod_original_sg_symbol_H-M 'P 21/c'
_cod_database_code 1560539
_shelx_space_group_comment
;
The symmetry employed for this shelxl refinement is uniquely defined
by the following loop, which should always be used as a source of
symmetry information in preference to the above space-group names.
They are only intended as comments.
;
_shelx_estimated_absorpt_t_min 0.976
_shelx_estimated_absorpt_t_max 0.985
_shelxl_version_number 2014/6

loop_
_space_group_symop_operation_xyz
'x, y, z'
'-x, y+1/2, -z+1/2'
'-x, -y, -z'
'x, -y-1/2, z-1/2'

loop_
_atom_site_label
_atom_site_type_symbol
_atom_site_fract_x
_atom_site_fract_y
_atom_site_fract_z
_atom_site_U_iso_or_equiv
_atom_site_adp_type
_atom_site_occupancy
_atom_site_site_symmetry_order
_atom_site_calc_flag
_atom_site_refinement_flags_posn
_atom_site_refinement_flags_adp
_atom_site_refinement_flags_occupancy
_atom_site_disorder_assembly
_atom_site_disorder_group
C1' C 0.2053(2) 0.09282(8) 0.56712(18) 0.0284(5) Uani 1 1 d . . . . .
C2' C 0.2604(2) 0.14249(8) 0.62293(18) 0.0275(5) Uani 1 1 d . . . . .
C11' C 0.0826(2) 0.07874(9) 0.59468(19) 0.0328(6) Uani 1 1 d . . . . .
H11A H 0.0490 0.0520 0.5624 0.039 Uiso 1 1 calc R U . . .
C12' C 0.0172(2) 0.10250(9) 0.6638(2) 0.0344(6) Uani 1 1 d . . . . .
C13' C -0.1093(2) 0.08722(10) 0.6967(2) 0.0433(7) Uani 1 1 d . . . . .
C14' C -0.1517(3) 0.04276(13) 0.6380(3) 0.0670(10) Uani 1 1 d . . . . .
H14A H -0.1540 0.0494 0.5647 0.100 Uiso 1 1 calc R U . . .
H14B H -0.0969 0.0168 0.6512 0.100 Uiso 1 1 calc R U . . .
H14C H -0.2307 0.0341 0.6612 0.100 Uiso 1 1 calc R U . . .
C15' C -0.1981(3) 0.12756(14) 0.6744(3) 0.0713(10) Uani 1 1 d . . . . .
H15A H -0.1986 0.1344 0.6011 0.107 Uiso 1 1 calc R U . . .
H15B H -0.2773 0.1180 0.6957 0.107 Uiso 1 1 calc R U . . .
H15C H -0.1744 0.1557 0.7123 0.107 Uiso 1 1 calc R U . . .
C16' C -0.1066(4) 0.07555(15) 0.8125(3) 0.0764(12) Uani 1 1 d . . . . .
H16A H -0.0503 0.0501 0.8251 0.115 Uiso 1 1 calc R U . . .
H16B H -0.0824 0.1034 0.8510 0.115 Uiso 1 1 calc R U . . .
H16C H -0.1854 0.0658 0.8344 0.115 Uiso 1 1 calc R U . . .
C17' C 0.0657(2) 0.14595(9) 0.7096(2) 0.0370(6) Uani 1 1 d . . . . .
H17A H 0.0159 0.1611 0.7575 0.044 Uiso 1 1 calc R U . . .
C18' C 0.1711(2) 0.16732(9) 0.69303(19) 0.0327(6) Uani 1 1 d . . . . .
C19' C 0.1939(3) 0.21786(10) 0.7369(3) 0.0489(8) Uani 1 1 d . . . . .
C20' C 0.1585(4) 0.25354(13) 0.6486(4) 0.0861(13) Uani 1 1 d . . . . .
H20A H 0.0774 0.2473 0.6263 0.129 Uiso 1 1 calc R U . . .
H20B H 0.1643 0.2857 0.6742 0.129 Uiso 1 1 calc R U . . .
H20C H 0.2121 0.2495 0.5907 0.129 Uiso 1 1 calc R U . . .
C21' C 0.1085(4) 0.22955(14) 0.8260(3) 0.0852(14) Uani 1 1 d . . . . .
H21A H 0.0272 0.2227 0.8050 0.128 Uiso 1 1 calc R U . . .
H21B H 0.1290 0.2105 0.8856 0.128 Uiso 1 1 calc R U . . .
H21C H 0.1154 0.2628 0.8434 0.128 Uiso 1 1 calc R U . . .
C22' C 0.3212(3) 0.22859(15) 0.7698(4) 0.0947(16) Uani 1 1 d . . . . .
H22A H 0.3750 0.2212 0.7137 0.142 Uiso 1 1 calc R U . . .
H22B H 0.3282 0.2619 0.7872 0.142 Uiso 1 1 calc R U . . .
H22C H 0.3418 0.2095 0.8294 0.142 Uiso 1 1 calc R U . . .
C1 C 0.7001(2) 0.09130(9) 0.20155(19) 0.0311(6) Uani 1 1 d . . . . .
C2 C 0.7560(2) 0.13859(8) 0.13801(18) 0.0286(5) Uani 1 1 d . . . . .
C11 C 0.5763(2) 0.07658(10) 0.1758(2) 0.0377(6) Uani 1 1 d . . . . .
H11B H 0.5419 0.0514 0.2125 0.045 Uiso 1 1 calc R U . . .
C12 C 0.5122(2) 0.09807(10) 0.1020(2) 0.0378(6) Uani 1 1 d . . . . .
C13 C 0.3839(3) 0.08212(12) 0.0722(2) 0.0508(8) Uani 1 1 d . . . . .
C14 C 0.3415(3) 0.03999(14) 0.1383(3) 0.0744(11) Uani 1 1 d . . . . .
H14D H 0.3414 0.0491 0.2104 0.112 Uiso 1 1 calc R U . . .
H14E H 0.2615 0.0310 0.1174 0.112 Uiso 1 1 calc R U . . .
H14F H 0.3949 0.0134 0.1286 0.112 Uiso 1 1 calc R U . . .
C15 C 0.2967(3) 0.12364(16) 0.0905(4) 0.0834(12) Uani 1 1 d . . . . .
H15D H 0.2984 0.1325 0.1627 0.125 Uiso 1 1 calc R U . . .
H15E H 0.3203 0.1505 0.0488 0.125 Uiso 1 1 calc R U . . .
H15F H 0.2166 0.1139 0.0715 0.125 Uiso 1 1 calc R U . . .
C16 C 0.3835(4) 0.06715(18) -0.0416(3) 0.0851(13) Uani 1 1 d . . . . .
H16D H 0.4100 0.0934 -0.0839 0.128 Uiso 1 1 calc R U . . .
H16E H 0.4368 0.0404 -0.0509 0.128 Uiso 1 1 calc R U . . .
H16F H 0.3034 0.0581 -0.0620 0.128 Uiso 1 1 calc R U . . .
C17 C 0.5609(2) 0.13955(10) 0.0496(2) 0.0412(7) Uani 1 1 d . . . . .
H17B H 0.5116 0.1530 -0.0012 0.049 Uiso 1 1 calc R U . . .
C18 C 0.6671(2) 0.16135(9) 0.0641(2) 0.0352(6) Uani 1 1 d . . . . .
C19 C 0.6900(3) 0.21097(10) 0.0150(2) 0.0484(7) Uani 1 1 d . . . . .
C20 C 0.6072(4) 0.21942(15) -0.0788(3) 0.0902(15) Uani 1 1 d . . . . .
H20D H 0.5250 0.2147 -0.0585 0.135 Uiso 1 1 calc R U . . .
H20E H 0.6174 0.2516 -0.1035 0.135 Uiso 1 1 calc R U . . .
H20F H 0.6273 0.1973 -0.1332 0.135 Uiso 1 1 calc R U . . .
C21 C 0.6580(4) 0.24897(12) 0.0970(3) 0.0775(12) Uani 1 1 d . . . . .
H21D H 0.7083 0.2448 0.1573 0.116 Uiso 1 1 calc R U . . .
H21E H 0.6707 0.2803 0.0684 0.116 Uiso 1 1 calc R U . . .
H21F H 0.5751 0.2455 0.1165 0.116 Uiso 1 1 calc R U . . .
C22 C 0.8195(3) 0.21908(13) -0.0226(3) 0.0730(11) Uani 1 1 d . . . . .
H22D H 0.8745 0.2141 0.0342 0.109 Uiso 1 1 calc R U . . .
H22E H 0.8373 0.1970 -0.0777 0.109 Uiso 1 1 calc R U . . .
H22F H 0.8275 0.2512 -0.0480 0.109 Uiso 1 1 calc R U . . .
B3 B 0.7210(3) 0.14400(11) 0.2699(2) 0.0343(7) Uani 1 1 d . . . . .
H3 H 0.6481 0.1668 0.2998 0.041 Uiso 1 1 calc R U . . .
B4 B 0.7551(3) 0.08761(12) 0.3256(2) 0.0396(7) Uani 1 1 d . . . . .
H4 H 0.7037 0.0738 0.3922 0.048 Uiso 1 1 calc R U . . .
B5 B 0.8073(3) 0.04924(11) 0.2258(3) 0.0417(7) Uani 1 1 d . . . . .
H5 H 0.7898 0.0105 0.2279 0.050 Uiso 1 1 calc R U . . .
B6 B 0.8069(3) 0.08109(11) 0.1062(2) 0.0367(7) Uani 1 1 d . . . . .
H6 H 0.7890 0.0636 0.0310 0.044 Uiso 1 1 calc R U . . .
B7 B 0.8564(3) 0.16790(11) 0.2184(3) 0.0393(7) Uani 1 1 d . . . . .
H7 H 0.8721 0.2067 0.2151 0.047 Uiso 1 1 calc R U . . .
B8 B 0.8582(3) 0.13564(12) 0.3375(3) 0.0432(8) Uani 1 1 d . . . . .
H8 H 0.8758 0.1533 0.4126 0.052 Uiso 1 1 calc R U . . .
B9 B 0.9112(3) 0.07710(13) 0.3115(3) 0.0463(8) Uani 1 1 d . . . . .
H9 H 0.9628 0.0567 0.3697 0.056 Uiso 1 1 calc R U . . .
B10 B 0.9428(3) 0.07306(12) 0.1756(3) 0.0464(8) Uani 1 1 d . . . . .
H10 H 1.0150 0.0500 0.1457 0.056 Uiso 1 1 calc R U . . .
B11 B 0.9085(3) 0.12920(12) 0.1183(3) 0.0399(7) Uani 1 1 d . . . . .
H11 H 0.9577 0.1429 0.0504 0.048 Uiso 1 1 calc R U . . .
B12 B 0.9738(3) 0.12681(12) 0.2444(3) 0.0454(8) Uani 1 1 d . . . . .
H12 H 1.0667 0.1389 0.2589 0.054 Uiso 1 1 calc R U . . .
B3' B 0.3125(3) 0.08670(10) 0.6639(2) 0.0352(7) Uani 1 1 d . . . . .
H3' H 0.2949 0.0719 0.7417 0.042 Uiso 1 1 calc R U . . .
B4' B 0.3138(3) 0.05035(10) 0.5508(2) 0.0385(7) Uani 1 1 d . . . . .
H4' H 0.2972 0.0116 0.5552 0.046 Uiso 1 1 calc R U . . .
B5' B 0.2605(3) 0.08491(11) 0.4445(2) 0.0366(7) Uani 1 1 d . . . . .
H5' H 0.2095 0.0686 0.3801 0.044 Uiso 1 1 calc R U . . .
B6' B 0.2249(3) 0.14314(11) 0.4904(2) 0.0344(7) Uani 1 1 d . . . . .
H6' H 0.1514 0.1646 0.4566 0.041 Uiso 1 1 calc R U . . .
B7' B 0.4133(3) 0.13440(11) 0.6449(3) 0.0400(7) Uani 1 1 d . . . . .
H7' H 0.4624 0.1506 0.7106 0.048 Uiso 1 1 calc R U . . .
B8' B 0.4489(3) 0.07662(12) 0.5974(3) 0.0473(8) Uani 1 1 d . . . . .
H8' H 0.5220 0.0551 0.6316 0.057 Uiso 1 1 calc R U . . .
B9' B 0.4168(3) 0.07537(12) 0.4614(3) 0.0448(8) Uani 1 1 d . . . . .
H9' H 0.4688 0.0529 0.4075 0.054 Uiso 1 1 calc R U . . .
B10' B 0.3624(3) 0.13286(12) 0.4250(3) 0.0439(8) Uani 1 1 d . . . . .
H10' H 0.3794 0.1479 0.3473 0.053 Uiso 1 1 calc R U . . .
B11' B 0.3598(3) 0.16922(11) 0.5379(3) 0.0389(7) Uani 1 1 d . . . . .
H11' H 0.3745 0.2081 0.5345 0.047 Uiso 1 1 calc R U . . .
B12' B 0.4781(3) 0.12789(12) 0.5194(3) 0.0461(8) Uani 1 1 d . . . . .
H12' H 0.5704 0.1399 0.5030 0.055 Uiso 1 1 calc R U . . .

loop_
_atom_site_aniso_label
_atom_site_aniso_U_11
_atom_site_aniso_U_22
_atom_site_aniso_U_33
_atom_site_aniso_U_23
_atom_site_aniso_U_13
_atom_site_aniso_U_12
C1' 0.0310(13) 0.0248(12) 0.0292(12) -0.0035(10) -0.0011(10) -0.0054(10)
C2' 0.0273(12) 0.0245(12) 0.0309(13) -0.0019(10) -0.0027(10) -0.0080(9)
C11' 0.0337(13) 0.0314(13) 0.0333(13) -0.0065(11) -0.0001(11) -0.0123(11)
C12' 0.0344(14) 0.0354(14) 0.0334(14) -0.0018(11) -0.0004(11) -0.0082(11)
C13' 0.0373(15) 0.0443(16) 0.0484(17) -0.0065(13) 0.0088(13) -0.0122(12)
C14' 0.0435(18) 0.070(2) 0.088(3) -0.023(2) 0.0197(17) -0.0316(16)
C15' 0.0410(18) 0.077(2) 0.096(3) -0.010(2) 0.0056(18) -0.0003(17)
C16' 0.082(3) 0.091(3) 0.056(2) 0.004(2) 0.0193(19) -0.034(2)
C17' 0.0345(14) 0.0365(14) 0.0400(15) -0.0102(12) 0.0086(11) -0.0033(11)
C18' 0.0349(14) 0.0293(13) 0.0339(13) -0.0042(11) -0.0003(11) -0.0033(10)
C19' 0.0460(17) 0.0349(15) 0.066(2) -0.0207(14) 0.0091(14) -0.0086(13)
C20' 0.102(3) 0.0370(19) 0.119(4) -0.003(2) 0.020(3) 0.0067(19)
C21' 0.089(3) 0.066(2) 0.101(3) -0.052(2) 0.033(2) -0.022(2)
C22' 0.068(3) 0.079(3) 0.137(4) -0.071(3) -0.004(2) -0.022(2)
C1 0.0317(13) 0.0310(13) 0.0305(13) 0.0040(10) 0.0084(10) -0.0015(10)
C2 0.0260(12) 0.0284(12) 0.0314(13) 0.0033(10) 0.0046(10) -0.0023(10)
C11 0.0345(14) 0.0388(15) 0.0400(15) 0.0021(12) 0.0081(12) -0.0096(11)
C12 0.0323(14) 0.0452(15) 0.0358(14) -0.0045(12) 0.0043(11) -0.0040(12)
C13 0.0343(16) 0.067(2) 0.0509(18) -0.0064(15) 0.0004(13) -0.0109(14)
C14 0.048(2) 0.093(3) 0.082(3) 0.006(2) -0.0021(18) -0.0356(19)
C15 0.0383(19) 0.105(3) 0.107(3) -0.007(3) 0.002(2) 0.002(2)
C16 0.071(3) 0.127(4) 0.057(2) -0.018(2) -0.0125(19) -0.031(3)
C17 0.0345(15) 0.0494(16) 0.0396(15) 0.0057(13) -0.0038(12) 0.0006(12)
C18 0.0326(14) 0.0386(14) 0.0345(14) 0.0057(11) 0.0029(11) 0.0024(11)
C19 0.0464(17) 0.0415(16) 0.0572(19) 0.0190(14) -0.0056(14) -0.0002(13)
C20 0.089(3) 0.087(3) 0.094(3) 0.058(3) -0.032(2) -0.016(2)
C21 0.083(3) 0.0403(19) 0.109(3) 0.0100(19) -0.007(2) 0.0143(17)
C22 0.067(2) 0.063(2) 0.089(3) 0.042(2) 0.006(2) -0.0123(18)
B3 0.0349(16) 0.0377(16) 0.0302(15) -0.0016(12) 0.0031(12) 0.0011(13)
B4 0.0397(17) 0.0446(18) 0.0344(16) 0.0111(13) 0.0016(13) 0.0008(14)
B5 0.0440(18) 0.0331(16) 0.0482(19) 0.0088(14) 0.0045(15) 0.0044(14)
B6 0.0379(17) 0.0348(16) 0.0376(16) 0.0002(13) 0.0123(13) 0.0055(13)
B7 0.0336(16) 0.0375(16) 0.0468(18) 0.0009(14) -0.0058(14) -0.0056(13)
B8 0.0424(18) 0.0514(19) 0.0358(17) 0.0011(14) -0.0043(14) -0.0020(15)
B9 0.0359(17) 0.053(2) 0.050(2) 0.0152(16) -0.0037(14) 0.0072(15)
B10 0.0354(17) 0.0469(19) 0.057(2) 0.0085(16) 0.0092(15) 0.0120(14)
B11 0.0271(15) 0.0476(18) 0.0453(18) 0.0093(15) 0.0079(13) 0.0000(13)
B12 0.0257(15) 0.0524(19) 0.058(2) 0.0133(16) -0.0032(14) -0.0018(14)
B3' 0.0380(16) 0.0331(15) 0.0346(16) 0.0009(12) -0.0078(13) 0.0022(13)
B4' 0.0432(18) 0.0250(14) 0.0473(18) -0.0048(13) 0.0016(14) 0.0008(13)
B5' 0.0396(17) 0.0404(17) 0.0297(15) -0.0077(13) 0.0043(12) -0.0073(13)
B6' 0.0393(16) 0.0343(15) 0.0296(15) 0.0058(12) -0.0005(12) -0.0030(13)
B7' 0.0273(15) 0.0425(17) 0.0502(19) -0.0078(14) -0.0060(13) -0.0033(13)
B8' 0.0362(17) 0.0443(18) 0.061(2) -0.0058(16) -0.0074(15) 0.0081(14)
B9' 0.0386(18) 0.0415(18) 0.054(2) -0.0132(15) 0.0108(15) -0.0013(14)
B10' 0.0448(18) 0.0463(19) 0.0407(18) 0.0022(14) 0.0137(14) -0.0096(14)
B11' 0.0342(16) 0.0328(15) 0.0497(18) -0.0010(14) 0.0102(14) -0.0105(13)
B12' 0.0320(16) 0.0447(18) 0.062(2) -0.0117(16) 0.0088(15) -0.0071(14)

loop_
_atom_type_symbol
_atom_type_description
_atom_type_scat_dispersion_real
_atom_type_scat_dispersion_imag
_atom_type_scat_source
C C 0.0033 0.0016 'International Tables Vol C Tables 4.2.6.8 and 6.1.1.4'
H H 0.0000 0.0000 'International Tables Vol C Tables 4.2.6.8 and 6.1.1.4'
B B 0.0013 0.0007 'International Tables Vol C Tables 4.2.6.8 and 6.1.1.4'

loop_
_geom_angle_atom_site_label_1
_geom_angle_atom_site_label_2
_geom_angle_atom_site_label_3
_geom_angle
_geom_angle_site_symmetry_1
_geom_angle_site_symmetry_3
_geom_angle_publ_flag
C11' C1' C2' 117.23(19) . . ?
C11' C1' B4' 120.1(2) . . ?
C2' C1' B4' 111.85(18) . . ?
C11' C1' B5' 121.8(2) . . ?
C2' C1' B5' 111.71(18) . . ?
B4' C1' B5' 62.57(17) . . ?
C11' C1' B3' 116.1(2) . . ?
C2' C1' B3' 61.63(14) . . ?
B4' C1' B3' 62.22(17) . . ?
B5' C1' B3' 113.7(2) . . ?
C11' C1' B6' 118.4(2) . . ?
C2' C1' B6' 61.59(15) . . ?
B4' C1' B6' 113.9(2) . . ?
B5' C1' B6' 62.21(16) . . ?
B3' C1' B6' 113.71(19) . . ?
C18' C2' C1' 113.30(18) . . ?
C18' C2' B11' 127.0(2) . . ?
C1' C2' B11' 108.73(19) . . ?
C18' C2' B7' 127.4(2) . . ?
C1' C2' B7' 108.47(18) . . ?
B11' C2' B7' 62.01(17) . . ?
C18' C2' B3' 116.7(2) . . ?
C1' C2' B3' 60.58(14) . . ?
B11' C2' B3' 111.4(2) . . ?
B7' C2' B3' 60.72(16) . . ?
C18' C2' B6' 115.5(2) . . ?
C1' C2' B6' 60.74(14) . . ?
B11' C2' B6' 61.40(16) . . ?
B7' C2' B6' 112.1(2) . . ?
B3' C2' B6' 112.14(19) . . ?
C12' C11' C1' 122.7(2) . . ?
C11' C12' C17' 119.1(2) . . ?
C11' C12' C13' 123.5(2) . . ?
C17' C12' C13' 117.4(2) . . ?
C16' C13' C15' 110.6(3) . . ?
C16' C13' C14' 108.2(3) . . ?
C15' C13' C14' 108.1(3) . . ?
C16' C13' C12' 108.4(2) . . ?
C15' C13' C12' 109.6(2) . . ?
C14' C13' C12' 111.8(2) . . ?
C18' C17' C12' 129.4(2) . . ?
C17' C18' C2' 118.0(2) . . ?
C17' C18' C19' 119.7(2) . . ?
C2' C18' C19' 122.1(2) . . ?
C22' C19' C21' 109.5(3) . . ?
C22' C19' C18' 116.0(3) . . ?
C21' C19' C18' 111.6(2) . . ?
C22' C19' C20' 108.1(3) . . ?
C21' C19' C20' 104.7(3) . . ?
C18' C19' C20' 106.2(3) . . ?
C11 C1 C2 117.3(2) . . ?
C11 C1 B5 120.1(2) . . ?
C2 C1 B5 111.98(19) . . ?
C11 C1 B4 121.5(2) . . ?
C2 C1 B4 111.80(19) . . ?
B5 C1 B4 62.64(18) . . ?
C11 C1 B3 118.3(2) . . ?
C2 C1 B3 61.72(15) . . ?
B5 C1 B3 113.8(2) . . ?
B4 C1 B3 62.04(17) . . ?
C11 C1 B6 115.9(2) . . ?
C2 C1 B6 61.90(15) . . ?
B5 C1 B6 62.27(17) . . ?
B4 C1 B6 114.0(2) . . ?
B3 C1 B6 114.12(19) . . ?
C18 C2 C1 113.42(19) . . ?
C18 C2 B7 126.7(2) . . ?
C1 C2 B7 108.86(19) . . ?
C18 C2 B11 127.5(2) . . ?
C1 C2 B11 108.42(19) . . ?
B7 C2 B11 61.90(17) . . ?
C18 C2 B3 115.3(2) . . ?
C1 C2 B3 60.72(15) . . ?
B7 C2 B3 61.58(16) . . ?
B11 C2 B3 112.11(19) . . ?
C18 C2 B6 116.8(2) . . ?
C1 C2 B6 60.68(15) . . ?
B7 C2 B6 111.5(2) . . ?
B11 C2 B6 60.71(17) . . ?
B3 C2 B6 112.27(19) . . ?
C12 C11 C1 122.2(2) . . ?
C11 C12 C17 119.6(2) . . ?
C11 C12 C13 122.7(3) . . ?
C17 C12 C13 117.7(2) . . ?
C16 C13 C14 108.8(3) . . ?
C16 C13 C15 110.9(3) . . ?
C14 C13 C15 107.6(3) . . ?
C16 C13 C12 108.5(3) . . ?
C14 C13 C12 111.9(3) . . ?
C15 C13 C12 109.2(3) . . ?
C18 C17 C12 129.2(3) . . ?
C17 C18 C2 118.0(2) . . ?
C17 C18 C19 119.9(2) . . ?
C2 C18 C19 121.8(2) . . ?
C20 C19 C22 106.9(3) . . ?
C20 C19 C21 107.0(3) . . ?
C22 C19 C21 109.4(3) . . ?
C20 C19 C18 111.1(3) . . ?
C22 C19 C18 114.6(2) . . ?
C21 C19 C18 107.5(3) . . ?
C1 B3 C2 57.56(14) . . ?
C1 B3 B8 104.5(2) . . ?
C2 B3 B8 105.7(2) . . ?
C1 B3 B4 58.35(16) . . ?
C2 B3 B4 105.5(2) . . ?
B8 B3 B4 60.08(18) . . ?
C1 B3 B7 104.0(2) . . ?
C2 B3 B7 58.60(15) . . ?
B8 B3 B7 60.16(17) . . ?
B4 B3 B7 107.8(2) . . ?
C1 B4 B9 105.1(2) . . ?
C1 B4 B3 59.61(16) . . ?
B9 B4 B3 108.3(2) . . ?
C1 B4 B5 58.51(17) . . ?
B9 B4 B5 60.06(19) . . ?
B3 B4 B5 108.4(2) . . ?
C1 B4 B8 105.3(2) . . ?
B9 B4 B8 60.02(19) . . ?
B3 B4 B8 59.86(17) . . ?
B5 B4 B8 107.9(2) . . ?
C1 B5 B10 105.6(2) . . ?
C1 B5 B4 58.85(16) . . ?
B10 B5 B4 108.5(2) . . ?
C1 B5 B9 105.3(2) . . ?
B10 B5 B9 60.6(2) . . ?
B4 B5 B9 59.91(19) . . ?
C1 B5 B6 59.72(16) . . ?
B10 B5 B6 59.71(18) . . ?
B4 B5 B6 108.9(2) . . ?
B9 B5 B6 108.5(2) . . ?
C1 B6 C2 57.42(14) . . ?
C1 B6 B11 104.6(2) . . ?
C2 B6 B11 59.15(16) . . ?
C1 B6 B10 104.5(2) . . ?
C2 B6 B10 106.0(2) . . ?
B11 B6 B10 60.39(18) . . ?
C1 B6 B5 58.01(16) . . ?
C2 B6 B5 104.9(2) . . ?
B11 B6 B5 107.9(2) . . ?
B10 B6 B5 59.98(18) . . ?
C2 B7 B12 106.2(2) . . ?
C2 B7 B8 106.3(2) . . ?
B12 B7 B8 60.12(19) . . ?
C2 B7 B3 59.83(15) . . ?
B12 B7 B3 108.1(2) . . ?
B8 B7 B3 59.67(17) . . ?
C2 B7 B11 59.34(16) . . ?
B12 B7 B11 59.99(19) . . ?
B8 B7 B11 108.2(2) . . ?
B3 B7 B11 108.6(2) . . ?
B3 B8 B9 108.4(2) . . ?
B3 B8 B4 60.06(17) . . ?
B9 B8 B4 59.93(19) . . ?
B3 B8 B12 108.2(2) . . ?
B9 B8 B12 60.19(19) . . ?
B4 B8 B12 107.8(2) . . ?
B3 B8 B7 60.18(17) . . ?
B9 B8 B7 108.0(2) . . ?
B4 B8 B7 107.8(2) . . ?
B12 B8 B7 59.73(18) . . ?
B4 B9 B8 60.06(18) . . ?
B4 B9 B5 60.03(18) . . ?
B8 B9 B5 107.9(2) . . ?
B4 B9 B12 107.8(2) . . ?
B8 B9 B12 60.05(19) . . ?
B5 B9 B12 107.3(2) . . ?
B4 B9 B10 107.9(2) . . ?
B8 B9 B10 108.0(2) . . ?
B5 B9 B10 59.64(19) . . ?
B12 B9 B10 59.8(2) . . ?
B6 B10 B5 60.31(18) . . ?
B6 B10 B11 59.75(17) . . ?
B5 B10 B11 107.6(2) . . ?
B6 B10 B12 107.9(2) . . ?
B5 B10 B12 107.5(2) . . ?
B11 B10 B12 59.95(19) . . ?
B6 B10 B9 108.3(2) . . ?
B5 B10 B9 59.79(19) . . ?
B11 B10 B9 107.9(2) . . ?
B12 B10 B9 59.9(2) . . ?
C2 B11 B6 60.13(15) . . ?
C2 B11 B12 105.6(2) . . ?
B6 B11 B12 108.1(2) . . ?
C2 B11 B10 106.3(2) . . ?
B6 B11 B10 59.86(18) . . ?
B12 B11 B10 60.08(19) . . ?
C2 B11 B7 58.76(16) . . ?
B6 B11 B7 108.5(2) . . ?
B12 B11 B7 59.72(18) . . ?
B10 B11 B7 107.9(2) . . ?
B7 B12 B11 60.29(18) . . ?
B7 B12 B8 60.15(18) . . ?
B11 B12 B8 108.4(2) . . ?
B7 B12 B10 108.3(2) . . ?
B11 B12 B10 59.96(19) . . ?
B8 B12 B10 108.2(2) . . ?
B7 B12 B9 108.0(2) . . ?
B11 B12 B9 108.2(2) . . ?
B8 B12 B9 59.76(19) . . ?
B10 B12 B9 60.3(2) . . ?
C1' B3' C2' 57.79(14) . . ?
C1' B3' B7' 105.2(2) . . ?
C2' B3' B7' 59.42(16) . . ?
C1' B3' B8' 105.0(2) . . ?
C2' B3' B8' 106.4(2) . . ?
B7' B3' B8' 60.36(18) . . ?
C1' B3' B4' 58.30(16) . . ?
C2' B3' B4' 105.6(2) . . ?
B7' B3' B4' 108.3(2) . . ?
B8' B3' B4' 60.16(18) . . ?
C1' B4' B9' 105.3(2) . . ?
C1' B4' B5' 58.76(16) . . ?
B9' B4' B5' 59.97(18) . . ?
C1' B4' B3' 59.48(15) . . ?
B9' B4' B3' 108.2(2) . . ?
B5' B4' B3' 108.4(2) . . ?
C1' B4' B8' 105.5(2) . . ?
B9' B4' B8' 60.41(19) . . ?
B5' B4' B8' 108.3(2) . . ?
B3' B4' B8' 59.70(18) . . ?
C1' B5' B9' 105.2(2) . . ?
C1' B5' B4' 58.67(16) . . ?
B9' B5' B4' 59.92(19) . . ?
C1' B5' B10' 105.3(2) . . ?
B9' B5' B10' 60.28(19) . . ?
B4' B5' B10' 108.0(2) . . ?
C1' B5' B6' 59.58(15) . . ?
B9' B5' B6' 108.5(2) . . ?
B4' B5' B6' 108.5(2) . . ?
B10' B5' B6' 59.83(17) . . ?
C1' B6' C2' 57.66(14) . . ?
C1' B6' B10' 104.4(2) . . ?
C2' B6' B10' 105.6(2) . . ?
C1' B6' B11' 104.3(2) . . ?
C2' B6' B11' 58.77(15) . . ?
B10' B6' B11' 59.99(18) . . ?
C1' B6' B5' 58.21(15) . . ?
C2' B6' B5' 105.3(2) . . ?
B10' B6' B5' 60.00(17) . . ?
B11' B6' B5' 107.6(2) . . ?
C2' B7' B3' 59.86(15) . . ?
C2' B7' B8' 106.4(2) . . ?
B3' B7' B8' 60.00(18) . . ?
C2' B7' B12' 105.4(2) . . ?
B3' B7' B12' 108.0(2) . . ?
B8' B7' B12' 60.17(19) . . ?
C2' B7' B11' 58.73(15) . . ?
B3' B7' B11' 108.1(2) . . ?
B8' B7' B11' 107.8(2) . . ?
B12' B7' B11' 59.47(19) . . ?
B3' B8' B7' 59.64(17) . . ?
B3' B8' B4' 60.14(17) . . ?
B7' B8' B4' 107.7(2) . . ?
B3' B8' B12' 107.6(2) . . ?
B7' B8' B12' 60.08(19) . . ?
B4' B8' B12' 107.4(2) . . ?
B3' B8' B9' 108.0(2) . . ?
B7' B8' B9' 108.1(2) . . ?
B4' B8' B9' 59.66(18) . . ?
B12' B8' B9' 59.98(19) . . ?
B4' B9' B5' 60.10(17) . . ?
B4' B9' B10' 107.9(2) . . ?
B5' B9' B10' 59.96(18) . . ?
B4' B9' B12' 107.6(2) . . ?
B5' B9' B12' 107.5(2) . . ?
B10' B9' B12' 59.60(19) . . ?
B4' B9' B8' 59.93(19) . . ?
B5' B9' B8' 108.0(2) . . ?
B10' B9' B8' 107.8(2) . . ?
B12' B9' B8' 59.9(2) . . ?
B12' B10' B6' 108.3(2) . . ?
B12' B10' B11' 59.87(18) . . ?
B6' B10' B11' 60.07(17) . . ?
B12' B10' B5' 107.8(2) . . ?
B6' B10' B5' 60.17(17) . . ?
B11' B10' B5' 107.8(2) . . ?
B12' B10' B9' 60.24(19) . . ?
B6' B10' B9' 108.3(2) . . ?
B11' B10' B9' 108.0(2) . . ?
B5' B10' B9' 59.76(18) . . ?
C2' B11' B12' 106.3(2) . . ?
C2' B11' B10' 106.4(2) . . ?
B12' B11' B10' 59.99(19) . . ?
C2' B11' B6' 59.83(15) . . ?
B12' B11' B6' 108.3(2) . . ?
B10' B11' B6' 59.93(17) . . ?
C2' B11' B7' 59.25(16) . . ?
B12' B11' B7' 60.09(19) . . ?
B10' B11' B7' 108.1(2) . . ?
B6' B11' B7' 108.6(2) . . ?
B11' B12' B10' 60.14(19) . . ?
B11' B12' B7' 60.44(18) . . ?
B10' B12' B7' 108.5(2) . . ?
B11' B12' B8' 108.3(2) . . ?
B10' B12' B8' 108.4(2) . . ?
B7' B12' B8' 59.75(19) . . ?
B11' B12' B9' 108.2(2) . . ?
B10' B12' B9' 60.16(19) . . ?
B7' B12' B9' 107.9(2) . . ?
B8' B12' B9' 60.08(19) . . ?

loop_
_geom_bond_atom_site_label_1
_geom_bond_atom_site_label_2
_geom_bond_distance
_geom_bond_site_symmetry_2
_geom_bond_publ_flag
C1' C11' 1.464(3) . ?
C1' C2' 1.676(3) . ?
C1' B4' 1.705(4) . ?
C1' B5' 1.706(4) . ?
C1' B3' 1.726(4) . ?
C1' B6' 1.731(4) . ?
C2' C18' 1.511(3) . ?
C2' B11' 1.726(4) . ?
C2' B7' 1.735(4) . ?
C2' B3' 1.743(4) . ?
C2' B6' 1.745(4) . ?
C11' C12' 1.327(4) . ?
C12' C17' 1.452(3) . ?
C12' C13' 1.530(4) . ?
C13' C16' 1.523(5) . ?
C13' C15' 1.524(5) . ?
C13' C14' 1.526(4) . ?
C17' C18' 1.332(4) . ?
C18' C19' 1.541(3) . ?
C19' C22' 1.505(5) . ?
C19' C21' 1.525(5) . ?
C19' C20' 1.559(5) . ?
C1 C11 1.472(4) . ?
C1 C2 1.673(3) . ?
C1 B5 1.700(4) . ?
C1 B4 1.706(4) . ?
C1 B3 1.729(4) . ?
C1 B6 1.731(4) . ?
C2 C18 1.508(3) . ?
C2 B7 1.724(4) . ?
C2 B11 1.734(4) . ?
C2 B3 1.746(4) . ?
C2 B6 1.752(4) . ?
C11 C12 1.327(4) . ?
C12 C17 1.447(4) . ?
C12 C13 1.539(4) . ?
C13 C16 1.521(5) . ?
C13 C14 1.527(5) . ?
C13 C15 1.530(5) . ?
C17 C18 1.339(4) . ?
C18 C19 1.544(4) . ?
C19 C20 1.530(5) . ?
C19 C22 1.536(5) . ?
C19 C21 1.538(5) . ?
B3 B8 1.767(4) . ?
B3 B4 1.771(4) . ?
B3 B7 1.776(4) . ?
B4 B9 1.769(4) . ?
B4 B5 1.771(5) . ?
B4 B8 1.771(5) . ?
B5 B10 1.769(5) . ?
B5 B9 1.771(5) . ?
B5 B6 1.775(4) . ?
B6 B11 1.762(4) . ?
B6 B10 1.764(5) . ?
B7 B12 1.768(4) . ?
B7 B8 1.776(4) . ?
B7 B11 1.778(5) . ?
B8 B9 1.770(5) . ?
B8 B12 1.775(5) . ?
B9 B12 1.778(5) . ?
B9 B10 1.785(5) . ?
B10 B11 1.773(4) . ?
B10 B12 1.775(5) . ?
B11 B12 1.773(5) . ?
B3' B7' 1.758(4) . ?
B3' B8' 1.765(5) . ?
B3' B4' 1.772(4) . ?
B4' B9' 1.768(5) . ?
B4' B5' 1.771(4) . ?
B4' B8' 1.773(4) . ?
B5' B9' 1.769(4) . ?
B5' B10' 1.773(4) . ?
B5' B6' 1.776(4) . ?
B6' B10' 1.770(4) . ?
B6' B11' 1.772(4) . ?
B7' B8' 1.771(5) . ?
B7' B12' 1.777(5) . ?
B7' B11' 1.783(5) . ?
B8' B12' 1.779(5) . ?
B8' B9' 1.781(5) . ?
B9' B10' 1.778(5) . ?
B9' B12' 1.780(4) . ?
B10' B12' 1.768(5) . ?
B10' B11' 1.771(5) . ?
B11' B12' 1.766(5) . ?
